data_2240291
loop_
_publ_author_name
'Prathebha, K.'
'Reuben Jonathan, D.'
'Revathi, B. K'
'Sathya, S.'
'Usha, G.'

_publ_section_title
;
 Crystal structure of 4-chloro-<i>N</i>-[2-(piperidin-1-yl)ethyl]benzamide
 monohydrate
;
_journal_issue 1
_journal_name_full 'Acta Crystallographica Section E'
_journal_page_first o39
_journal_page_last o40
_journal_paper_doi 10.1107/S2056989014026851
_journal_volume 71
_journal_year 2015
_chemical_formula_iupac 'C14 H19 Cl N2 O, H2 O'
_chemical_formula_moiety 'C14 H19 Cl N2 O, H2 O'
_chemical_formula_sum 'C14 H21 Cl N2 O2'
_chemical_formula_weight 284.78
_chemical_name_systematic
;
4-Chloro-<i>N</i>-[2-(piperidin-1-yl)ethyl]benzamide monohydrate
;
_space_group_IT_number 14
_symmetry_cell_setting monoclinic
_symmetry_space_group_name_Hall '-P 2yn'
_symmetry_space_group_name_H-M 'P 1 21/n 1'
_atom_sites_solution_hydrogens geom
_atom_sites_solution_primary direct
_atom_sites_solution_secondary difmap
_audit_creation_method SHELXL-97
_cell_angle_alpha 90.00
_cell_angle_beta 102.956(2)
_cell_angle_gamma 90.00
_cell_formula_units_Z 4
_cell_length_a 14.9115(6)
_cell_length_b 6.6899(3)
_cell_length_c 15.6215(7)
_cell_measurement_reflns_used 3780
_cell_measurement_temperature 293(2)
_cell_measurement_theta_max 28.35
_cell_measurement_theta_min 1.71
_cell_volume 1518.67(11)
_computing_cell_refinement
;
SAINT (Bruker, 2004)
;
_computing_data_collection
;
APEX2 (Bruker, 2004)
;
_computing_data_reduction
;
XPREP in SAINT (Bruker, 2004)
;
_computing_molecular_graphics
;
ORTEP-3 for Windows (Farrugia, 2012)
;
_computing_publication_material
;
SHELXL97 (Sheldrick, 2008), PLATON (Spek, 2009) and publCIF
(Westrip, 2010)
;
_computing_structure_refinement
;
SHELXL97 (Sheldrick, 2008)
;
_computing_structure_solution
;
SHELXS97 (Sheldrick, 2008)
;
_diffrn_ambient_temperature 293(2)
_diffrn_measured_fraction_theta_full 0.988
_diffrn_measured_fraction_theta_max 0.988
_diffrn_measurement_device_type 'Bruker Kappa APEXII CCD'
_diffrn_measurement_method '\w and \f scan'
_diffrn_radiation_monochromator graphite
_diffrn_radiation_source 'fine-focus sealed tube'
_diffrn_radiation_type MoK\a
_diffrn_radiation_wavelength 0.71073
_diffrn_reflns_av_R_equivalents 0.0359
_diffrn_reflns_av_sigmaI/netI 0.0460
_diffrn_reflns_limit_h_max 19
_diffrn_reflns_limit_h_min -19
_diffrn_reflns_limit_k_max 7
_diffrn_reflns_limit_k_min -8
_diffrn_reflns_limit_l_max 20
_diffrn_reflns_limit_l_min -20
_diffrn_reflns_number 12566
_diffrn_reflns_theta_full 28.35
_diffrn_reflns_theta_max 28.35
_diffrn_reflns_theta_min 1.71
_exptl_absorpt_coefficient_mu 0.252
_exptl_absorpt_correction_T_max 0.951
_exptl_absorpt_correction_T_min 0.939
_exptl_absorpt_correction_type multi-scan
_exptl_absorpt_process_details
;
(SADABS; Bruker, 2004)
;
_exptl_crystal_colour colourless
_exptl_crystal_density_diffrn 1.245
_exptl_crystal_density_method 'not measured'
_exptl_crystal_description block
_exptl_crystal_F_000 608
_exptl_crystal_size_max 0.25
_exptl_crystal_size_mid 0.23
_exptl_crystal_size_min 0.20
_refine_diff_density_max 0.281
_refine_diff_density_min -0.205
_refine_ls_extinction_method none
_refine_ls_goodness_of_fit_ref 1.013
_refine_ls_hydrogen_treatment mixed
_refine_ls_matrix_type full
_refine_ls_number_parameters 181
_refine_ls_number_reflns 3780
_refine_ls_number_restraints 2
_refine_ls_restrained_S_all 1.012
_refine_ls_R_factor_all 0.1088
_refine_ls_R_factor_gt 0.0506
_refine_ls_shift/su_max 0.000
_refine_ls_shift/su_mean 0.000
_refine_ls_structure_factor_coef Fsqd
_refine_ls_weighting_details 'calc w=1/[\s^2^(Fo^2^)+(0.0714P)^2^+0.2535P] where P=(Fo^2^+2Fc^2^)/3'
_refine_ls_weighting_scheme calc
_refine_ls_wR_factor_gt 0.1268
_refine_ls_wR_factor_ref 0.1604
_reflns_number_gt 1953
_reflns_number_total 3780
_reflns_threshold_expression I>2sigma(I)
_cod_data_source_file su5034sup1.cif
_cod_data_source_block I
_cod_original_sg_symbol_H-M 'P 21/n'
_cod_database_code 2240291
_cod_database_fobs_code 2240291

loop_
_symmetry_equiv_pos_as_xyz
'x, y, z'
'-x+1/2, y+1/2, -z+1/2'
'-x, -y, -z'
'x-1/2, -y-1/2, z-1/2'

loop_
_atom_site_type_symbol
_atom_site_label
_atom_site_fract_x
_atom_site_fract_y
_atom_site_fract_z
_atom_site_U_iso_or_equiv
_atom_site_adp_type
_atom_site_calc_flag
_atom_site_refinement_flags
_atom_site_occupancy
_atom_site_symmetry_multiplicity
O O1W 0.36430(12) -0.0064(2) 0.33083(13) 0.0544(4) Uani d D 1 1
H H1WA 0.3601(17) -0.005(4) 0.2772(11) 0.062(8) Uiso d D 1 1
H H1WB 0.3987(15) 0.082(3) 0.3533(15) 0.064(8) Uiso d D 1 1
C C1 0.13069(15) -0.6539(4) 0.39904(16) 0.0561(6) Uani d . 1 1
H H1A 0.1347 -0.6240 0.4605 0.067 Uiso calc R 1 1
H H1B 0.1773 -0.7528 0.3957 0.067 Uiso calc R 1 1
C C2 0.03637(15) -0.7388(4) 0.35887(18) 0.0671(7) Uani d . 1 1
H H2A 0.0342 -0.7795 0.2988 0.081 Uiso calc R 1 1
H H2B 0.0257 -0.8563 0.3916 0.081 Uiso calc R 1 1
C C3 -0.03859(16) -0.5866(4) 0.35964(18) 0.0682(7) Uani d . 1 1
H H3A -0.0428 -0.5605 0.4197 0.082 Uiso calc R 1 1
H H3B -0.0973 -0.6390 0.3279 0.082 Uiso calc R 1 1
C C4 -0.01743(15) -0.3941(4) 0.31710(18) 0.0665(7) Uani d . 1 1
H H4A -0.0223 -0.4163 0.2549 0.080 Uiso calc R 1 1
H H4B -0.0621 -0.2930 0.3234 0.080 Uiso calc R 1 1
C C5 0.07842(15) -0.3203(4) 0.35883(17) 0.0610(7) Uani d . 1 1
H H5A 0.0910 -0.1994 0.3293 0.073 Uiso calc R 1 1
H H5B 0.0817 -0.2878 0.4200 0.073 Uiso calc R 1 1
C C6 0.24037(14) -0.3914(3) 0.38842(15) 0.0508(6) Uani d . 1 1
H H6A 0.2500 -0.3780 0.4517 0.061 Uiso calc R 1 1
H H6B 0.2448 -0.2593 0.3641 0.061 Uiso calc R 1 1
C C7 0.31449(13) -0.5225(3) 0.36732(16) 0.0511(6) Uani d . 1 1
H H7A 0.3226 -0.6393 0.4051 0.061 Uiso calc R 1 1
H H7B 0.2961 -0.5678 0.3069 0.061 Uiso calc R 1 1
C C8 0.48147(13) -0.5074(3) 0.38619(13) 0.0411(5) Uani d . 1 1
C C9 0.56372(13) -0.3766(3) 0.39205(13) 0.0405(5) Uani d . 1 1
C C10 0.63653(15) -0.4479(4) 0.35953(15) 0.0530(6) Uani d . 1 1
H H10 0.6343 -0.5769 0.3370 0.064 Uiso calc R 1 1
C C11 0.71251(15) -0.3293(4) 0.36017(16) 0.0633(7) Uani d . 1 1
H H11 0.7610 -0.3773 0.3377 0.076 Uiso calc R 1 1
C C12 0.71562(14) -0.1406(4) 0.39423(16) 0.0552(6) Uani d . 1 1
C C13 0.64543(15) -0.0669(4) 0.42879(15) 0.0541(6) Uani d . 1 1
H H13 0.6491 0.0607 0.4529 0.065 Uiso calc R 1 1
C C14 0.56919(14) -0.1860(3) 0.42700(14) 0.0479(5) Uani d . 1 1
H H14 0.5209 -0.1371 0.4497 0.058 Uiso calc R 1 1
N N1 0.14836(11) -0.4716(2) 0.35340(11) 0.0435(4) Uani d . 1 1
N N2 0.40087(11) -0.4147(3) 0.37969(11) 0.0480(5) Uani d . 1 1
H H2 0.4002 -0.2864 0.3830 0.058 Uiso calc R 1 1
O O1 0.48880(10) -0.6908(2) 0.38625(10) 0.0573(4) Uani d . 1 1
Cl Cl1 0.81091(5) 0.01012(12) 0.39483(6) 0.0952(3) Uani d . 1 1

loop_
_atom_site_aniso_label
_atom_site_aniso_U_11
_atom_site_aniso_U_22
_atom_site_aniso_U_33
_atom_site_aniso_U_12
_atom_site_aniso_U_13
_atom_site_aniso_U_23
O1W 0.0567(10) 0.0380(10) 0.0677(12) -0.0102(8) 0.0123(9) 0.0000(9)
C1 0.0484(13) 0.0450(14) 0.0746(15) -0.0061(11) 0.0129(11) 0.0122(12)
C2 0.0503(14) 0.0549(16) 0.0971(19) -0.0147(12) 0.0184(13) 0.0019(14)
C3 0.0445(13) 0.0754(19) 0.0887(18) -0.0116(13) 0.0234(12) -0.0014(15)
C4 0.0427(13) 0.0672(18) 0.0939(18) 0.0093(12) 0.0244(12) 0.0050(15)
C5 0.0478(13) 0.0479(15) 0.0937(18) 0.0037(11) 0.0297(12) -0.0020(13)
C6 0.0437(12) 0.0424(13) 0.0682(14) -0.0064(10) 0.0164(10) -0.0050(11)
C7 0.0364(11) 0.0373(13) 0.0779(15) -0.0021(9) 0.0091(10) -0.0042(11)
C8 0.0383(11) 0.0353(12) 0.0482(12) -0.0031(9) 0.0067(8) -0.0020(9)
C9 0.0365(10) 0.0375(12) 0.0456(11) -0.0029(9) 0.0049(8) 0.0003(9)
C10 0.0440(12) 0.0439(13) 0.0720(15) -0.0020(10) 0.0150(11) -0.0097(11)
C11 0.0442(13) 0.0648(18) 0.0857(18) -0.0042(12) 0.0247(12) -0.0076(14)
C12 0.0413(12) 0.0530(16) 0.0710(15) -0.0140(10) 0.0121(11) 0.0048(12)
C13 0.0495(13) 0.0394(13) 0.0718(15) -0.0083(10) 0.0102(11) -0.0057(11)
C14 0.0397(11) 0.0420(13) 0.0628(14) -0.0029(9) 0.0129(10) -0.0057(11)
N1 0.0361(9) 0.0344(10) 0.0610(11) -0.0010(7) 0.0132(8) 0.0014(8)
N2 0.0360(9) 0.0314(10) 0.0751(12) -0.0035(7) 0.0094(8) -0.0013(9)
O1 0.0493(9) 0.0342(10) 0.0869(11) -0.0040(7) 0.0124(8) -0.0050(8)
Cl1 0.0650(5) 0.0851(6) 0.1438(8) -0.0346(4) 0.0410(5) -0.0043(5)

loop_
_atom_type_symbol
_atom_type_description
_atom_type_scat_dispersion_real
_atom_type_scat_dispersion_imag
_atom_type_scat_source
C C 0.0033 0.0016 'International Tables Vol C Tables 4.2.6.8 and 6.1.1.4'
H H 0.0000 0.0000 'International Tables Vol C Tables 4.2.6.8 and 6.1.1.4'
N N 0.0061 0.0033 'International Tables Vol C Tables 4.2.6.8 and 6.1.1.4'
O O 0.0106 0.0060 'International Tables Vol C Tables 4.2.6.8 and 6.1.1.4'
Cl Cl 0.1484 0.1585 'International Tables Vol C Tables 4.2.6.8 and 6.1.1.4'

loop_
_geom_angle_atom_site_label_1
_geom_angle_atom_site_label_2
_geom_angle_atom_site_label_3
_geom_angle
H1WA O1W H1WB 109(2)
N1 C1 C2 111.19(19)
N1 C1 H1A 109.4
C2 C1 H1A 109.4
N1 C1 H1B 109.4
C2 C1 H1B 109.4
H1A C1 H1B 108.0
C3 C2 C1 111.3(2)
C3 C2 H2A 109.4
C1 C2 H2A 109.4
C3 C2 H2B 109.4
C1 C2 H2B 109.4
H2A C2 H2B 108.0
C2 C3 C4 109.98(18)
C2 C3 H3A 109.7
C4 C3 H3A 109.7
C2 C3 H3B 109.7
C4 C3 H3B 109.7
H3A C3 H3B 108.2
C5 C4 C3 110.9(2)
C5 C4 H4A 109.4
C3 C4 H4A 109.4
C5 C4 H4B 109.4
C3 C4 H4B 109.4
H4A C4 H4B 108.0
N1 C5 C4 111.4(2)
N1 C5 H5A 109.4
C4 C5 H5A 109.4
N1 C5 H5B 109.4
C4 C5 H5B 109.4
H5A C5 H5B 108.0
N1 C6 C7 112.24(17)
N1 C6 H6A 109.2
C7 C6 H6A 109.2
N1 C6 H6B 109.2
C7 C6 H6B 109.2
H6A C6 H6B 107.9
N2 C7 C6 110.77(17)
N2 C7 H7A 109.5
C6 C7 H7A 109.5
N2 C7 H7B 109.5
C6 C7 H7B 109.5
H7A C7 H7B 108.1
O1 C8 N2 122.74(18)
O1 C8 C9 120.83(18)
N2 C8 C9 116.42(18)
C10 C9 C14 118.80(18)
C10 C9 C8 118.50(18)
C14 C9 C8 122.69(18)
C11 C10 C9 120.6(2)
C11 C10 H10 119.7
C9 C10 H10 119.7
C12 C11 C10 119.3(2)
C12 C11 H11 120.3
C10 C11 H11 120.3
C11 C12 C13 121.5(2)
C11 C12 Cl1 119.58(18)
C13 C12 Cl1 118.89(19)
C12 C13 C14 118.7(2)
C12 C13 H13 120.6
C14 C13 H13 120.6
C9 C14 C13 120.98(19)
C9 C14 H14 119.5
C13 C14 H14 119.5
C6 N1 C1 112.30(17)
C6 N1 C5 110.17(17)
C1 N1 C5 109.74(16)
C8 N2 C7 122.38(17)
C8 N2 H2 118.8
C7 N2 H2 118.8

loop_
_geom_bond_atom_site_label_1
_geom_bond_atom_site_label_2
_geom_bond_distance
O1W H1WA 0.826(16)
O1W H1WB 0.808(16)
C1 N1 1.466(3)
C1 C2 1.516(3)
C1 H1A 0.9700
C1 H1B 0.9700
C2 C3 1.514(3)
C2 H2A 0.9700
C2 H2B 0.9700
C3 C4 1.515(4)
C3 H3A 0.9700
C3 H3B 0.9700
C4 C5 1.514(3)
C4 H4A 0.9700
C4 H4B 0.9700
C5 N1 1.469(3)
C5 H5A 0.9700
C5 H5B 0.9700
C6 N1 1.460(3)
C6 C7 1.504(3)
C6 H6A 0.9700
C6 H6B 0.9700
C7 N2 1.451(2)
C7 H7A 0.9700
C7 H7B 0.9700
C8 O1 1.231(2)
C8 N2 1.336(2)
C8 C9 1.493(3)
C9 C10 1.383(3)
C9 C14 1.382(3)
C10 C11 1.381(3)
C10 H10 0.9300
C11 C12 1.366(3)
C11 H11 0.9300
C12 C13 1.372(3)
C12 Cl1 1.741(2)
C13 C14 1.383(3)
C13 H13 0.9300
C14 H14 0.9300
N2 H2 0.8600

loop_
_geom_hbond_atom_site_label_D
_geom_hbond_atom_site_label_H
_geom_hbond_atom_site_label_A
_geom_hbond_site_symmetry_A
_geom_hbond_distance_DH
_geom_hbond_distance_HA
_geom_hbond_distance_DA
_geom_hbond_angle_DHA
O1W H1WA N1 2_555 0.826(16) 2.028(17) 2.851(3) 174(2)
N2 H2 O1W . 0.86 2.06 2.855(2) 153
C6 H6B O1W . 0.97 2.59 3.406(3) 142

loop_
_geom_torsion_atom_site_label_1
_geom_torsion_atom_site_label_2
_geom_torsion_atom_site_label_3
_geom_torsion_atom_site_label_4
_geom_torsion
N1 C1 C2 C3 -57.0(3)
C1 C2 C3 C4 53.1(3)
C2 C3 C4 C5 -53.1(3)
C3 C4 C5 N1 57.3(3)
N1 C6 C7 N2 163.46(18)
O1 C8 C9 C10 28.2(3)
N2 C8 C9 C10 -150.8(2)
O1 C8 C9 C14 -153.1(2)
N2 C8 C9 C14 27.9(3)
C14 C9 C10 C11 -1.4(3)
C8 C9 C10 C11 177.3(2)
C9 C10 C11 C12 0.7(4)
C10 C11 C12 C13 0.8(4)
C10 C11 C12 Cl1 -179.72(18)
C11 C12 C13 C14 -1.4(4)
Cl1 C12 C13 C14 179.04(17)
C10 C9 C14 C13 0.7(3)
C8 C9 C14 C13 -178.0(2)
C12 C13 C14 C9 0.7(3)
C7 C6 N1 C1 69.4(2)
C7 C6 N1 C5 -167.94(19)
C2 C1 N1 C6 -177.55(19)
C2 C1 N1 C5 59.6(2)
C4 C5 N1 C6 175.98(19)
C4 C5 N1 C1 -59.9(2)
O1 C8 N2 C7 -3.5(3)
C9 C8 N2 C7 175.58(18)
C6 C7 N2 C8 163.4(2)
